data_4516729
loop_
_publ_author_name
'Schroeter, Felix'
'Soellner, Johannes'
'Strassner, Thomas'

_publ_section_title
;
 Cross-Coupling Catalysis by an Anionic Palladium Complex
;
_journal_issue 4
_journal_name_full 'ACS Catalysis'
_journal_page_first 3004
_journal_paper_doi 10.1021/acscatal.6b03655
_journal_volume 7
_journal_year 2017
_chemical_compound_source 'see text'
_chemical_formula_moiety 'C16 H36 N, C2 H6 Cl3 O Pd S'
_chemical_formula_sum 'C18 H42 Cl3 N O Pd S'
_chemical_formula_weight 533.34
_chemical_melting_point 349
_space_group_IT_number 33
_space_group_name_Hall 'P 2c -2n'
_space_group_name_H-M_alt 'P n a 21'
_symmetry_cell_setting orthorhombic
_symmetry_Int_Tables_number 33
_symmetry_space_group_name_Hall 'P 2c -2n'
_symmetry_space_group_name_H-M 'P n a 21'
_atom_sites_solution_hydrogens geom
_atom_sites_solution_primary direct
_atom_sites_solution_secondary difmap
_cell_angle_alpha 90
_cell_angle_beta 90
_cell_angle_gamma 90
_cell_formula_units_Z 4
_cell_length_a 9.133(4)
_cell_length_b 21.693(2)
_cell_length_c 12.682(5)
_cell_measurement_reflns_used 4581
_cell_measurement_temperature 198
_cell_measurement_theta_max 25.3
_cell_measurement_theta_min 3.2
_cell_volume 2512.6(15)
_computing_cell_refinement 'Dirax/lsq (Duisenberg, 1992)'
_computing_data_collection 'Collect (Nonius BV, 1999)'
_computing_data_reduction
;
'EvalCCD (Duisenberg et al., 2003)'
;
_computing_molecular_graphics
;
'PLATON (Spek, 2011), ORTEP (Farrugia, L. J. 1997), 
MERCURY (van de Streek, J. 2006)'
;
_computing_publication_material
;
'PLATON (Spek, 2011), enCIFer (Allen, 2004)'
;
_computing_structure_refinement
;
'SHELXL-2014 (Sheldrick, 2014)'
;
_computing_structure_solution
;
'SIR92 (Altomare et al., 1994)'
;
_diffrn_ambient_temperature 198
_diffrn_detector_area_resol_mean 9
_diffrn_measured_fraction_theta_full 0.998
_diffrn_measured_fraction_theta_max 0.998
_diffrn_measurement_device '95mm CCD camera on \k-goniostat'
_diffrn_measurement_device_type 'Bruker KappaCCD'
_diffrn_measurement_method 'phi- and omega-rotation'
_diffrn_radiation_monochromator graphite
_diffrn_radiation_probe x-ray
_diffrn_radiation_source 'fine-focus sealed tube'
_diffrn_radiation_type MoK\a
_diffrn_radiation_wavelength 0.71073
_diffrn_reflns_av_R_equivalents 0.0561
_diffrn_reflns_av_unetI/netI 0.0419
_diffrn_reflns_limit_h_max 10
_diffrn_reflns_limit_h_min -10
_diffrn_reflns_limit_k_max 26
_diffrn_reflns_limit_k_min -26
_diffrn_reflns_limit_l_max 15
_diffrn_reflns_limit_l_min -15
_diffrn_reflns_number 42035
_diffrn_reflns_reduction_process
;
;
_diffrn_reflns_theta_full 25.24
_diffrn_reflns_theta_max 25.35
_diffrn_reflns_theta_min 3.21
_exptl_absorpt_coefficient_mu 1.148
_exptl_absorpt_correction_T_max 0.31
_exptl_absorpt_correction_T_min 0.08
_exptl_absorpt_correction_type multi-scan
_exptl_absorpt_process_details SADABS
_exptl_crystal_colour red
_exptl_crystal_density_diffrn 1.410
_exptl_crystal_density_method 'Not Measured'
_exptl_crystal_description fragment
_exptl_crystal_F_000 1112
_exptl_crystal_size_max 0.624
_exptl_crystal_size_mid 0.248
_exptl_crystal_size_min 0.198
_refine_diff_density_max 0.533
_refine_diff_density_min -0.411
_refine_diff_density_rms 0.092
_refine_ls_abs_structure_details 'Flack (1983)'
_refine_ls_abs_structure_Flack 0.500
_refine_ls_extinction_method none
_refine_ls_goodness_of_fit_ref 1.121
_refine_ls_hydrogen_treatment constr
_refine_ls_matrix_type full
_refine_ls_number_parameters 230
_refine_ls_number_reflns 4581
_refine_ls_number_restraints 1
_refine_ls_restrained_S_all 1.120
_refine_ls_R_factor_all 0.0583
_refine_ls_R_factor_gt 0.0366
_refine_ls_shift/su_max 0.000
_refine_ls_shift/su_mean 0.000
_refine_ls_structure_factor_coef Fsqd
_refine_ls_weighting_details 'W=1/[\S^2^(FO^2^)+(0.0080P)^2^+3.2539P] WHERE P=(FO^2^+2FC^2^)/3'
_refine_ls_weighting_scheme calc
_refine_ls_wR_factor_gt 0.0501
_refine_ls_wR_factor_ref 0.0535
_reflns_number_gt 3739
_reflns_number_total 4581
_reflns_threshold_expression I>2\s(I)
_cod_data_source_file cs6b03655_si_003.cif
_cod_data_source_block str652-FS399
_cod_database_code 4516729

loop_
_space_group_symop_id
_space_group_symop_operation_xyz
1 x,y,z
2 -x,-y,1/2+z
3 1/2-x,1/2+y,1/2+z
4 1/2+x,1/2-y,z

loop_
_atom_site_aniso_label
_atom_site_aniso_U_11
_atom_site_aniso_U_22
_atom_site_aniso_U_33
_atom_site_aniso_U_23
_atom_site_aniso_U_13
_atom_site_aniso_U_12
Pd1 0.0196(2) 0.0267(2) 0.0248(2) 0.0029(3) -0.0008(3) -0.0004(2)
Cl1 0.0390(10) 0.0518(11) 0.0336(9) -0.0018(8) 0.0094(8) 0.0087(8)
Cl2 0.0299(7) 0.0290(8) 0.0757(17) 0.0120(9) -0.0023(10) -0.0014(7)
Cl3 0.0450(11) 0.0630(12) 0.0344(9) 0.0015(9) 0.0150(8) -0.0001(9)
S1 0.0320(9) 0.0287(8) 0.0370(13) 0.0017(7) -0.0053(7) -0.0018(7)
N1 0.0206(19) 0.0255(19) 0.020(2) -0.002(3) 0.000(3) 0.001(2)
O1 0.039(3) 0.043(3) 0.098(5) 0.009(3) -0.007(3) -0.019(2)
C3 0.030(5) 0.027(4) 0.022(4) -0.003(3) -0.002(3) -0.007(4)
C4 0.030(4) 0.040(4) 0.027(3) -0.003(3) -0.004(3) 0.001(3)
C5 0.036(4) 0.030(4) 0.035(3) -0.005(3) 0.001(3) 0.001(3)
C6 0.047(5) 0.046(4) 0.043(4) -0.022(3) 0.005(4) 0.002(4)
C7 0.021(2) 0.028(3) 0.023(4) -0.004(3) -0.002(3) -0.001(2)
C8 0.033(4) 0.039(4) 0.029(4) 0.001(3) 0.003(3) 0.000(3)
C9 0.032(4) 0.026(4) 0.046(4) 0.001(3) -0.003(3) -0.006(3)
C10 0.046(5) 0.038(4) 0.060(5) 0.001(4) 0.017(4) -0.013(4)
C11 0.020(3) 0.027(3) 0.027(3) 0.009(4) -0.001(4) 0.002(2)
C12 0.028(4) 0.033(4) 0.029(4) -0.006(3) 0.002(3) 0.006(3)
C13 0.036(4) 0.029(4) 0.041(4) 0.002(3) 0.004(3) 0.003(3)
C14 0.049(5) 0.036(4) 0.049(5) -0.002(3) 0.013(4) 0.010(4)
C15 0.028(5) 0.030(4) 0.019(4) 0.004(3) -0.004(3) 0.007(4)
C16 0.033(4) 0.040(4) 0.033(4) 0.007(3) -0.004(3) -0.009(3)
C17 0.050(5) 0.037(4) 0.035(4) 0.001(3) 0.005(3) -0.011(3)
C18 0.061(6) 0.058(6) 0.179(11) 0.053(7) 0.030(7) 0.011(5)
C1 0.087(7) 0.044(5) 0.049(5) -0.014(4) -0.015(4) 0.014(5)
C2 0.064(5) 0.042(4) 0.040(4) 0.013(3) -0.004(4) 0.012(4)

loop_
_atom_site_label
_atom_site_type_symbol
_atom_site_thermal_displace_type
_atom_site_fract_x
_atom_site_fract_y
_atom_site_fract_z
_atom_site_occupancy
_atom_site_U_iso_or_equiv
_atom_site_calc_flag
_atom_site_refinement_flags
Pd1 Pd Uani 0.71302(4) 0.41653(2) 0.22601(5) 1.000 0.0237(1) d .
Cl1 Cl Uani 0.57304(18) 0.43005(8) 0.37448(13) 1.000 0.0415(6) d .
Cl2 Cl Uani 0.72490(17) 0.52146(7) 0.20247(16) 1.000 0.0449(7) d .
Cl3 Cl Uani 0.87189(19) 0.40246(8) 0.08795(13) 1.000 0.0475(6) d .
S1 S Uani 0.68338(16) 0.31558(7) 0.25125(12) 1.000 0.0326(6) d .
N1 N Uani 0.2144(4) 0.55135(17) 0.2314(5) 1.000 0.0220(11) d .
O1 O Uani 0.5330(5) 0.2942(2) 0.2652(4) 1.000 0.060(2) d .
C3 C Uani 0.2130(8) 0.5116(3) 0.1315(5) 1.000 0.026(3) d .
C4 C Uani 0.3332(7) 0.4649(3) 0.1199(5) 1.000 0.032(2) d .
C5 C Uani 0.3086(7) 0.4264(3) 0.0218(5) 1.000 0.034(2) d .
C6 C Uani 0.4299(8) 0.3802(3) 0.0020(5) 1.000 0.045(3) d .
C7 C Uani 0.3560(5) 0.5883(2) 0.2384(6) 1.000 0.0240(18) d .
C8 C Uani 0.3820(7) 0.6340(3) 0.1488(5) 1.000 0.034(2) d .
C9 C Uani 0.5245(7) 0.6679(3) 0.1646(5) 1.000 0.035(2) d .
C10 C Uani 0.5522(8) 0.7150(3) 0.0778(6) 1.000 0.048(3) d .
C11 C Uani 0.0823(5) 0.5932(2) 0.2236(7) 1.000 0.0247(17) d .
C12 C Uani 0.0627(7) 0.6386(3) 0.3123(5) 1.000 0.030(2) d .
C13 C Uani -0.0842(7) 0.6705(3) 0.3059(5) 1.000 0.035(2) d .
C14 C Uani -0.1078(8) 0.7167(3) 0.3940(5) 1.000 0.045(3) d .
C15 C Uani 0.2068(7) 0.5110(3) 0.3298(5) 1.000 0.026(3) d .
C16 C Uani 0.0682(7) 0.4740(3) 0.3411(5) 1.000 0.035(2) d .
C17 C Uani 0.0726(8) 0.4309(3) 0.4341(5) 1.000 0.041(3) d .
C18 C Uani 0.1694(9) 0.3775(4) 0.4205(9) 1.000 0.099(5) d .
C1 C Uani 0.7638(10) 0.2687(3) 0.1531(5) 1.000 0.060(3) d .
C2 C Uani 0.7854(8) 0.2936(3) 0.3633(5) 1.000 0.049(3) d .
H3A H Uiso 0.11820 0.48950 0.12870 1.000 0.0310 c RU
H3B H Uiso 0.21670 0.53950 0.06980 1.000 0.0310 c RU
H4A H Uiso 0.33530 0.43780 0.18260 1.000 0.0390 c RU
H4B H Uiso 0.42880 0.48620 0.11490 1.000 0.0390 c RU
H5A H Uiso 0.30060 0.45420 -0.03990 1.000 0.0400 c RU
H5B H Uiso 0.21460 0.40410 0.02880 1.000 0.0400 c RU
H6A H Uiso 0.43150 0.34980 0.05920 1.000 0.0680 c RU
H6B H Uiso 0.52420 0.40170 -0.00080 1.000 0.0680 c RU
H6C H Uiso 0.41240 0.35910 -0.06530 1.000 0.0680 c RU
H7A H Uiso 0.43920 0.55900 0.24050 1.000 0.0290 c RU
H7B H Uiso 0.35610 0.61130 0.30590 1.000 0.0290 c RU
H8A H Uiso 0.38470 0.61160 0.08080 1.000 0.0400 c RU
H8B H Uiso 0.30030 0.66390 0.14610 1.000 0.0400 c RU
H9A H Uiso 0.60600 0.63790 0.16590 1.000 0.0420 c RU
H9B H Uiso 0.52250 0.68920 0.23360 1.000 0.0420 c RU
H10A H Uiso 0.47450 0.74620 0.07890 1.000 0.0720 c RU
H10B H Uiso 0.55270 0.69420 0.00920 1.000 0.0720 c RU
H10C H Uiso 0.64710 0.73500 0.08950 1.000 0.0720 c RU
H11A H Uiso 0.08880 0.61650 0.15670 1.000 0.0290 c RU
H11B H Uiso -0.00650 0.56710 0.21980 1.000 0.0290 c RU
H12A H Uiso 0.14170 0.66980 0.30920 1.000 0.0360 c RU
H12B H Uiso 0.07070 0.61670 0.38060 1.000 0.0360 c RU
H13A H Uiso -0.16270 0.63900 0.30870 1.000 0.0430 c RU
H13B H Uiso -0.09190 0.69200 0.23720 1.000 0.0430 c RU
H14A H Uiso -0.03260 0.74890 0.39010 1.000 0.0670 c RU
H14B H Uiso -0.10120 0.69570 0.46220 1.000 0.0670 c RU
H14C H Uiso -0.20490 0.73550 0.38670 1.000 0.0670 c RU
H15A H Uiso 0.29090 0.48230 0.32900 1.000 0.0310 c RU
H15B H Uiso 0.21730 0.53780 0.39260 1.000 0.0310 c RU
H16A H Uiso -0.01570 0.50250 0.34920 1.000 0.0420 c RU
H16B H Uiso 0.05240 0.44970 0.27600 1.000 0.0420 c RU
H17A H Uiso 0.10510 0.45440 0.49690 1.000 0.0490 c RU
H17B H Uiso -0.02790 0.41590 0.44810 1.000 0.0490 c RU
H18A H Uiso 0.27170 0.39080 0.42520 1.000 0.1490 c RU
H18B H Uiso 0.15180 0.35880 0.35120 1.000 0.1490 c RU
H18C H Uiso 0.14930 0.34710 0.47580 1.000 0.1490 c RU
H1A H Uiso 0.86530 0.28170 0.14150 1.000 0.0900 c RU
H1B H Uiso 0.76220 0.22560 0.17610 1.000 0.0900 c RU
H1C H Uiso 0.70850 0.27280 0.08720 1.000 0.0900 c RU
H2A H Uiso 0.88690 0.30760 0.35530 1.000 0.0730 c RU
H2B H Uiso 0.74250 0.31250 0.42630 1.000 0.0730 c RU
H2C H Uiso 0.78360 0.24870 0.37030 1.000 0.0730 c RU

loop_
_atom_type_symbol
_atom_type_description
_atom_type_scat_dispersion_real
_atom_type_scat_dispersion_imag
_atom_type_scat_source
C C 0.0033 0.0016 ' International Tables Vol C Tables 4.2.6.8 and 6.1.1.4'
H H 0.0000 0.0000 ' International Tables Vol C Tables 4.2.6.8 and 6.1.1.4'
Cl Cl 0.1484 0.1585 ' International Tables Vol C Tables 4.2.6.8 and 6.1.1.4'
N N 0.0061 0.0033 ' International Tables Vol C Tables 4.2.6.8 and 6.1.1.4'
O O 0.0106 0.0060 ' International Tables Vol C Tables 4.2.6.8 and 6.1.1.4'
Pd Pd -0.9988 1.0072 ' International Tables Vol C Tables 4.2.6.8 and 6.1.1.4'
S S 0.1246 0.1234 ' International Tables Vol C Tables 4.2.6.8 and 6.1.1.4'

loop_
_geom_angle_atom_site_label_1
_geom_angle_atom_site_label_2
_geom_angle_atom_site_label_3
_geom_angle
_geom_angle_publ_flag
Cl1 Pd1 S1 86.57(6) yes
Cl1 Pd1 Cl2 90.36(7) yes
Cl1 Pd1 Cl3 174.57(6) yes
Cl3 Pd1 S1 93.19(6) yes
Cl2 Pd1 Cl3 90.16(7) yes
Cl2 Pd1 S1 175.65(6) yes
Pd1 S1 C1 114.4(2) yes
Pd1 S1 O1 116.33(19) yes
Pd1 S1 C2 108.5(2) yes
O1 S1 C1 107.1(3) yes
O1 S1 C2 108.3(3) yes
C1 S1 C2 101.1(3) yes
C11 N1 C15 111.2(5) yes
C3 N1 C11 106.1(5) yes
C3 N1 C15 110.7(4) yes
C3 N1 C7 110.6(5) yes
C7 N1 C15 107.0(5) yes
C7 N1 C11 111.4(3) yes
N1 C3 C4 117.0(5) yes
C3 C4 C5 110.1(5) no
C4 C5 C6 113.1(5) no
N1 C7 C8 115.5(5) yes
C7 C8 C9 110.6(5) no
C8 C9 C10 112.0(5) no
N1 C11 C12 116.0(6) yes
C11 C12 C13 111.4(5) no
C12 C13 C14 112.9(5) no
N1 C15 C16 115.0(5) yes
C15 C16 C17 112.5(5) no
C16 C17 C18 114.5(7) no
C4 C3 H3A 108.00 no
C4 C3 H3B 108.00 no
H3A C3 H3B 107.00 no
N1 C3 H3A 108.00 no
N1 C3 H3B 108.00 no
C3 C4 H4A 110.00 no
C3 C4 H4B 110.00 no
C5 C4 H4A 110.00 no
C5 C4 H4B 110.00 no
H4A C4 H4B 108.00 no
C4 C5 H5B 109.00 no
C6 C5 H5A 109.00 no
C4 C5 H5A 109.00 no
C6 C5 H5B 109.00 no
H5A C5 H5B 108.00 no
H6B C6 H6C 109.00 no
H6A C6 H6B 109.00 no
H6A C6 H6C 109.00 no
C5 C6 H6A 109.00 no
C5 C6 H6B 110.00 no
C5 C6 H6C 109.00 no
C8 C7 H7A 108.00 no
C8 C7 H7B 108.00 no
H7A C7 H7B 107.00 no
N1 C7 H7B 108.00 no
N1 C7 H7A 108.00 no
C7 C8 H8B 110.00 no
C7 C8 H8A 109.00 no
H8A C8 H8B 108.00 no
C9 C8 H8A 109.00 no
C9 C8 H8B 110.00 no
C10 C9 H9B 109.00 no
C10 C9 H9A 109.00 no
H9A C9 H9B 108.00 no
C8 C9 H9B 109.00 no
C8 C9 H9A 109.00 no
C9 C10 H10B 109.00 no
C9 C10 H10A 109.00 no
C9 C10 H10C 110.00 no
H10A C10 H10B 109.00 no
H10A C10 H10C 109.00 no
H10B C10 H10C 110.00 no
N1 C11 H11B 108.00 no
C12 C11 H11A 108.00 no
N1 C11 H11A 108.00 no
C12 C11 H11B 108.00 no
H11A C11 H11B 107.00 no
C11 C12 H12A 109.00 no
C13 C12 H12B 109.00 no
H12A C12 H12B 108.00 no
C11 C12 H12B 109.00 no
C13 C12 H12A 109.00 no
C12 C13 H13A 109.00 no
H13A C13 H13B 108.00 no
C12 C13 H13B 109.00 no
C14 C13 H13A 109.00 no
C14 C13 H13B 109.00 no
C13 C14 H14A 110.00 no
C13 C14 H14B 110.00 no
C13 C14 H14C 110.00 no
H14B C14 H14C 109.00 no
H14A C14 H14B 109.00 no
H14A C14 H14C 109.00 no
C16 C15 H15A 109.00 no
C16 C15 H15B 109.00 no
H15A C15 H15B 108.00 no
N1 C15 H15A 109.00 no
N1 C15 H15B 108.00 no
C15 C16 H16A 109.00 no
C15 C16 H16B 109.00 no
C17 C16 H16A 109.00 no
C17 C16 H16B 109.00 no
H16A C16 H16B 108.00 no
C16 C17 H17B 109.00 no
C18 C17 H17A 109.00 no
C16 C17 H17A 109.00 no
C18 C17 H17B 109.00 no
H17A C17 H17B 108.00 no
H18B C18 H18C 109.00 no
H18A C18 H18B 109.00 no
H18A C18 H18C 109.00 no
C17 C18 H18A 110.00 no
C17 C18 H18B 109.00 no
C17 C18 H18C 110.00 no
S1 C1 H1A 109.00 no
S1 C1 H1B 109.00 no
S1 C1 H1C 110.00 no
H1A C1 H1B 109.00 no
H1A C1 H1C 109.00 no
H1B C1 H1C 109.00 no
S1 C2 H2A 109.00 no
S1 C2 H2B 109.00 no
S1 C2 H2C 109.00 no
H2A C2 H2B 109.00 no
H2A C2 H2C 109.00 no
H2B C2 H2C 110.00 no

loop_
_geom_bond_atom_site_label_1
_geom_bond_atom_site_label_2
_geom_bond_distance
_geom_bond_publ_flag
Pd1 Cl2 2.2983(19) yes
Pd1 Cl3 2.294(2) yes
Pd1 S1 2.2297(19) yes
Pd1 Cl1 2.295(2) yes
S1 C1 1.767(7) yes
S1 C2 1.765(7) yes
S1 O1 1.460(5) yes
N1 C3 1.533(9) yes
N1 C7 1.524(6) yes
N1 C11 1.513(6) yes
N1 C15 1.526(9) yes
C3 C4 1.501(9) no
C4 C5 1.515(9) no
C5 C6 1.515(9) no
C7 C8 1.527(9) no
C8 C9 1.508(9) no
C9 C10 1.523(10) no
C11 C12 1.506(10) no
C12 C13 1.512(9) no
C13 C14 1.516(9) no
C15 C16 1.506(9) no
C16 C17 1.506(9) no
C17 C18 1.467(11) no
C3 H3A 0.9900 no
C3 H3B 0.9900 no
C4 H4A 0.9900 no
C4 H4B 0.9900 no
C5 H5A 0.9900 no
C5 H5B 0.9900 no
C6 H6A 0.9800 no
C6 H6B 0.9800 no
C6 H6C 0.9800 no
C7 H7B 0.9900 no
C7 H7A 0.9900 no
C8 H8A 0.9900 no
C8 H8B 0.9900 no
C9 H9A 0.9900 no
C9 H9B 0.9900 no
C10 H10A 0.9800 no
C10 H10B 0.9800 no
C10 H10C 0.9800 no
C11 H11A 0.9900 no
C11 H11B 0.9900 no
C12 H12A 0.9900 no
C12 H12B 0.9900 no
C13 H13B 0.9900 no
C13 H13A 0.9900 no
C14 H14C 0.9800 no
C14 H14A 0.9800 no
C14 H14B 0.9800 no
C15 H15B 0.9900 no
C15 H15A 0.9900 no
C16 H16A 0.9900 no
C16 H16B 0.9900 no
C17 H17A 0.9900 no
C17 H17B 0.9900 no
C18 H18A 0.9800 no
C18 H18B 0.9800 no
C18 H18C 0.9800 no
C1 H1A 0.9800 no
C1 H1B 0.9800 no
C1 H1C 0.9800 no
C2 H2A 0.9800 no
C2 H2B 0.9800 no
C2 H2C 0.9800 no

loop_
_geom_hbond_atom_site_label_D
_geom_hbond_atom_site_label_H
_geom_hbond_atom_site_label_A
_geom_hbond_distance_DH
_geom_hbond_distance_HA
_geom_hbond_distance_DA
_geom_hbond_angle_DHA
_geom_hbond_site_symmetry_A
_geom_hbond_publ_flag
C1 H1A Cl3 0.9800 2.7100 3.174(7) 110.00 . yes
C7 H7A Cl2 0.9900 2.7800 3.696(5) 155.00 . yes
C8 H8A Cl1 0.9900 2.7900 3.769(7) 168.00 2_664 yes
C9 H9A Cl2 0.9900 2.7900 3.698(7) 153.00 . yes
C11 H11B Cl2 0.9900 2.6500 3.626(5) 167.00 1_455 yes
C12 H12B Cl3 0.9900 2.7100 3.657(7) 159.00 2_665 yes

loop_
_geom_torsion_atom_site_label_1
_geom_torsion_atom_site_label_2
_geom_torsion_atom_site_label_3
_geom_torsion_atom_site_label_4
_geom_torsion
_geom_torsion_publ_flag
Cl1 Pd1 S1 C2 -70.7(2) no
Cl3 Pd1 S1 O1 -133.9(2) no
Cl3 Pd1 S1 C1 -8.1(3) no
Cl3 Pd1 S1 C2 103.9(3) no
Cl1 Pd1 S1 O1 51.6(2) no
Cl1 Pd1 S1 C1 177.3(3) no
C11 N1 C7 C8 -55.9(7) no
C7 N1 C3 C4 59.8(7) no
C11 N1 C3 C4 -179.3(5) no
C15 N1 C3 C4 -58.6(7) no
C3 N1 C7 C8 61.8(6) no
C11 N1 C15 C16 54.0(7) no
C7 N1 C11 C12 -57.8(7) no
C15 N1 C7 C8 -177.6(5) no
C3 N1 C11 C12 -178.1(5) no
C7 N1 C15 C16 175.9(5) no
C15 N1 C11 C12 61.5(6) no
C3 N1 C15 C16 -63.6(6) no
N1 C3 C4 C5 175.5(5) no
C3 C4 C5 C6 177.2(5) no
N1 C7 C8 C9 179.7(5) no
C7 C8 C9 C10 -178.7(5) no
N1 C11 C12 C13 -170.7(5) no
C11 C12 C13 C14 -179.9(5) no
N1 C15 C16 C17 174.8(5) no
C15 C16 C17 C18 -72.3(8) no
